data_4338635
loop_
_publ_author_name
'Lee, Pei-Ying'
'Liang, Lan-Chang'

_publ_section_title
;
 Synthesis and Structural Characterization of Five-Coordinate Aluminum
 Complexes Containing Diarylamido Diphosphine Ligands
;
_journal_coden_ASTM INOCAJ
_journal_issue 12
_journal_name_full 'Inorganic chemistry'
_journal_page_first 5480
_journal_page_last 5487
_journal_paper_doi 10.1021/ic802030d
_journal_volume 48
_journal_year 2009
_chemical_formula_moiety 'C24 H38 Al N P2'
_chemical_formula_sum 'C24 H38 Al N P2'
_chemical_formula_weight 429.47
_space_group_IT_number 61
_symmetry_cell_setting orthorhombic
_symmetry_space_group_name_Hall '-P 2bc 2ac'
_symmetry_space_group_name_H-M 'P c a b'
_atom_sites_solution_hydrogens geom
_atom_sites_solution_primary direct
_atom_sites_solution_secondary difmap
_audit_creation_method SHELXL-97
_cell_angle_alpha 90.00
_cell_angle_beta 90.00
_cell_angle_gamma 90.00
_cell_formula_units_Z 16
_cell_length_a 11.6641(3)
_cell_length_b 29.3264(7)
_cell_length_c 29.9414(9)
_cell_measurement_reflns_used 62647
_cell_measurement_temperature 200(2)
_cell_measurement_theta_max 25.35
_cell_measurement_theta_min 2.037
_cell_volume 10241.9(5)
_computing_cell_refinement 'HKL Scalepack (Otwinowski & Minor 1997)'
_computing_data_collection 'Collect (Nonius BV, 1997-2000)'
_computing_data_reduction 'HKL Denzo and Scalepack'
_computing_molecular_graphics 'Ortep-3 for Windows (Farrugia, 1997)'
_computing_publication_material 'WinGX publication routines (Farrugia, 1999)'
_computing_structure_refinement 'SHELXL-97 (Sheldrick, 1997)'
_computing_structure_solution 'SHELXS-86 (Sheldrick, 1986)'
_diffrn_ambient_temperature 200(2)
_diffrn_detector_area_resol_mean 9
_diffrn_measured_fraction_theta_full 0.978
_diffrn_measured_fraction_theta_max 0.978
_diffrn_measurement_device_type KappaCCD
_diffrn_measurement_method 'CCD rotation images, thick slices'
_diffrn_radiation_monochromator graphite
_diffrn_radiation_source 'fine-focus sealed tube'
_diffrn_radiation_type MoK\a
_diffrn_radiation_wavelength 0.71073
_diffrn_reflns_av_R_equivalents 0.1447
_diffrn_reflns_av_sigmaI/netI 0.1819
_diffrn_reflns_limit_h_max 14
_diffrn_reflns_limit_h_min -13
_diffrn_reflns_limit_k_max 35
_diffrn_reflns_limit_k_min -28
_diffrn_reflns_limit_l_max 33
_diffrn_reflns_limit_l_min -36
_diffrn_reflns_number 31956
_diffrn_reflns_theta_full 25.35
_diffrn_reflns_theta_max 25.35
_diffrn_reflns_theta_min 2.23
_exptl_absorpt_coefficient_mu 0.214
_exptl_absorpt_correction_T_max 1.0295
_exptl_absorpt_correction_T_min 0.9001
_exptl_absorpt_correction_type multi-scan
_exptl_absorpt_process_details
;
 ?
;
_exptl_crystal_colour colorless
_exptl_crystal_density_diffrn 1.114
_exptl_crystal_density_method 'not measured'
_exptl_crystal_description prism
_exptl_crystal_F_000 3712
_exptl_crystal_size_max 0.27
_exptl_crystal_size_mid 0.18
_exptl_crystal_size_min 0.05
_refine_diff_density_max 0.820
_refine_diff_density_min -0.539
_refine_diff_density_rms 0.132
_refine_ls_extinction_method none
_refine_ls_goodness_of_fit_ref 1.118
_refine_ls_hydrogen_treatment fixed
_refine_ls_matrix_type full
_refine_ls_number_parameters 499
_refine_ls_number_reflns 9158
_refine_ls_number_restraints 0
_refine_ls_restrained_S_all 1.118
_refine_ls_R_factor_all 0.2059
_refine_ls_R_factor_gt 0.0978
_refine_ls_shift/su_max 0.005
_refine_ls_shift/su_mean 0.000
_refine_ls_structure_factor_coef Fsqd
_refine_ls_weighting_details 'calc w=1/[\s^2^(Fo^2^)+(0.1190P)^2^+3.9964P] where P=(Fo^2^+2Fc^2^)/3'
_refine_ls_weighting_scheme calc
_refine_ls_wR_factor_gt 0.2200
_refine_ls_wR_factor_ref 0.2811
_reflns_number_gt 4596
_reflns_number_total 9158
_reflns_threshold_expression >2sigma(I)
_cod_data_source_file ic802030d_si_001.cif
_cod_data_source_block 6972_6b
_cod_database_code 4338635

loop_
_symmetry_equiv_pos_as_xyz
'x, y, z'
'-x, -y+1/2, z+1/2'
'x+1/2, -y, -z+1/2'
'-x+1/2, y+1/2, -z'
'-x, -y, -z'
'x, y-1/2, -z-1/2'
'-x-1/2, y, z-1/2'
'x-1/2, -y-1/2, z'

loop_
_atom_site_label
_atom_site_type_symbol
_atom_site_fract_x
_atom_site_fract_y
_atom_site_fract_z
_atom_site_U_iso_or_equiv
_atom_site_adp_type
_atom_site_occupancy
_atom_site_symmetry_multiplicity
_atom_site_calc_flag
_atom_site_refinement_flags
_atom_site_disorder_assembly
_atom_site_disorder_group
P1 P 0.29150(14) 0.17162(6) 0.28911(6) 0.0355(5) Uani 1 1 d . . .
P2 P 0.64595(14) 0.07348(6) 0.30962(6) 0.0341(5) Uani 1 1 d . . .
P3 P 0.74390(13) 0.08725(6) 0.05578(6) 0.0357(5) Uani 1 1 d . . .
P4 P 0.36785(14) 0.16687(6) 0.03488(7) 0.0403(5) Uani 1 1 d . B .
Al1 Al 0.45988(17) 0.12142(7) 0.31458(7) 0.0399(6) Uani 1 1 d . . .
H1B H 0.3920 0.0869 0.3258 0.048 Uiso 1 1 d R . .
H1C H 0.4836 0.1539 0.3457 0.048 Uiso 1 1 d R . .
Al2 Al 0.55253(16) 0.12860(7) 0.06025(7) 0.0390(6) Uani 1 1 d . . .
H2D H 0.4863 0.0914 0.0709 0.047 Uiso 1 1 d R . .
H2E H 0.5906 0.1682 0.0793 0.047 Uiso 1 1 d R . .
N1 N 0.4890(4) 0.12412(17) 0.25222(18) 0.0319(13) Uani 1 1 d . . .
N2 N 0.5725(4) 0.12475(16) -0.00317(18) 0.0308(13) Uani 1 1 d . . .
C1 C 0.2391(6) 0.2227(2) 0.3192(3) 0.047(2) Uani 1 1 d . . .
H1 H 0.2036 0.2431 0.2973 0.056 Uiso 1 1 calc R . .
C2 C 0.3391(7) 0.2475(3) 0.3404(3) 0.067(3) Uani 1 1 d . . .
H2A H 0.3933 0.2559 0.3177 0.101 Uiso 1 1 calc R . .
H2B H 0.3755 0.2280 0.3618 0.101 Uiso 1 1 calc R . .
H2C H 0.3117 0.2745 0.3551 0.101 Uiso 1 1 calc R . .
C3 C 0.1492(7) 0.2098(3) 0.3533(3) 0.074(3) Uani 1 1 d . . .
H3A H 0.0870 0.1945 0.3387 0.111 Uiso 1 1 calc R . .
H3B H 0.1211 0.2369 0.3677 0.111 Uiso 1 1 calc R . .
H3C H 0.1825 0.1900 0.3753 0.111 Uiso 1 1 calc R . .
C4 C 0.1652(5) 0.1447(2) 0.2632(3) 0.047(2) Uani 1 1 d . . .
H4 H 0.1182 0.1328 0.2877 0.056 Uiso 1 1 calc R . .
C5 C 0.0894(6) 0.1763(3) 0.2367(3) 0.061(2) Uani 1 1 d . . .
H5A H 0.0667 0.2016 0.2551 0.092 Uiso 1 1 calc R . .
H5B H 0.0225 0.1601 0.2269 0.092 Uiso 1 1 calc R . .
H5C H 0.1308 0.1875 0.2112 0.092 Uiso 1 1 calc R . .
C6 C 0.2016(7) 0.1043(3) 0.2356(3) 0.067(3) Uani 1 1 d . . .
H6A H 0.2484 0.0844 0.2534 0.101 Uiso 1 1 calc R . .
H6B H 0.2446 0.1146 0.2102 0.101 Uiso 1 1 calc R . .
H6C H 0.1349 0.0880 0.2256 0.101 Uiso 1 1 calc R . .
C7 C 0.3724(5) 0.1920(2) 0.2414(2) 0.0290(15) Uani 1 1 d . . .
C8 C 0.3517(6) 0.2326(2) 0.2195(2) 0.0413(18) Uani 1 1 d . . .
H8 H 0.2930 0.2515 0.2295 0.050 Uiso 1 1 calc R . .
C9 C 0.4166(6) 0.2457(2) 0.1830(3) 0.047(2) Uani 1 1 d . . .
H9 H 0.4004 0.2727 0.1679 0.057 Uiso 1 1 calc R . .
C10 C 0.5047(6) 0.2183(2) 0.1695(3) 0.048(2) Uani 1 1 d . . .
H10 H 0.5496 0.2270 0.1454 0.058 Uiso 1 1 calc R . .
C11 C 0.5284(5) 0.1782(2) 0.1909(2) 0.0413(18) Uani 1 1 d . . .
H11 H 0.5885 0.1600 0.1808 0.050 Uiso 1 1 calc R . .
C12 C 0.4631(5) 0.1639(2) 0.2278(2) 0.0325(16) Uani 1 1 d . . .
C13 C 0.5359(5) 0.0859(2) 0.2292(2) 0.0331(16) Uani 1 1 d . . .
C14 C 0.5055(6) 0.0739(2) 0.1855(2) 0.0414(18) Uani 1 1 d . . .
H14 H 0.4541 0.0921 0.1698 0.050 Uiso 1 1 calc R . .
C15 C 0.5500(6) 0.0363(2) 0.1658(3) 0.0474(19) Uani 1 1 d . . .
H15 H 0.5290 0.0289 0.1367 0.057 Uiso 1 1 calc R . .
C16 C 0.6273(6) 0.0085(3) 0.1889(3) 0.054(2) Uani 1 1 d . . .
H16 H 0.6580 -0.0171 0.1750 0.064 Uiso 1 1 calc R . .
C17 C 0.6581(6) 0.0189(2) 0.2321(3) 0.0406(18) Uani 1 1 d . . .
H17 H 0.7089 0.0002 0.2474 0.049 Uiso 1 1 calc R . .
C18 C 0.6135(5) 0.0573(2) 0.2528(2) 0.0295(16) Uani 1 1 d . . .
C19 C 0.7869(5) 0.1020(2) 0.3059(3) 0.051(2) Uani 1 1 d . . .
H19 H 0.8092 0.1110 0.3362 0.061 Uiso 1 1 calc R . .
C20 C 0.7743(6) 0.1455(3) 0.2782(3) 0.062(2) Uani 1 1 d . . .
H20A H 0.7152 0.1643 0.2909 0.092 Uiso 1 1 calc R . .
H20B H 0.7543 0.1377 0.2481 0.092 Uiso 1 1 calc R . .
H20C H 0.8456 0.1619 0.2783 0.092 Uiso 1 1 calc R . .
C21 C 0.8837(6) 0.0717(3) 0.2869(4) 0.077(3) Uani 1 1 d . . .
H21A H 0.8920 0.0450 0.3052 0.116 Uiso 1 1 calc R . .
H21B H 0.9543 0.0885 0.2868 0.116 Uiso 1 1 calc R . .
H21C H 0.8649 0.0628 0.2569 0.116 Uiso 1 1 calc R . .
C22 C 0.6733(6) 0.0186(2) 0.3388(3) 0.0416(18) Uani 1 1 d . . .
H22 H 0.7295 0.0013 0.3214 0.050 Uiso 1 1 calc R . .
C23 C 0.5625(7) -0.0087(2) 0.3405(3) 0.061(2) Uani 1 1 d . . .
H23A H 0.5347 -0.0136 0.3107 0.092 Uiso 1 1 calc R . .
H23B H 0.5061 0.0078 0.3574 0.092 Uiso 1 1 calc R . .
H23C H 0.5767 -0.0376 0.3545 0.092 Uiso 1 1 calc R . .
C24 C 0.7239(9) 0.0272(3) 0.3856(3) 0.079(3) Uani 1 1 d . . .
H24A H 0.7934 0.0445 0.3829 0.119 Uiso 1 1 calc R . .
H24B H 0.7401 -0.0015 0.3997 0.119 Uiso 1 1 calc R . .
H24C H 0.6696 0.0439 0.4033 0.119 Uiso 1 1 calc R . .
C25 C 0.8651(5) 0.1027(3) 0.0926(3) 0.050(2) Uani 1 1 d . . .
H25 H 0.9342 0.0869 0.0823 0.060 Uiso 1 1 calc R . .
C26 C 0.8863(7) 0.1539(3) 0.0914(3) 0.077(3) Uani 1 1 d . . .
H26A H 0.9049 0.1630 0.0614 0.115 Uiso 1 1 calc R . .
H26B H 0.9489 0.1614 0.1109 0.115 Uiso 1 1 calc R . .
H26C H 0.8185 0.1697 0.1010 0.115 Uiso 1 1 calc R . .
C27 C 0.8372(7) 0.0868(4) 0.1405(3) 0.079(3) Uani 1 1 d . . .
H27A H 0.8243 0.0545 0.1407 0.119 Uiso 1 1 calc R . .
H27B H 0.7695 0.1022 0.1509 0.119 Uiso 1 1 calc R . .
H27C H 0.9003 0.0940 0.1599 0.119 Uiso 1 1 calc R . .
C28 C 0.7490(6) 0.0249(2) 0.0490(3) 0.048(2) Uani 1 1 d . . .
H28 H 0.7330 0.0114 0.0783 0.058 Uiso 1 1 calc R . .
C29 C 0.8671(8) 0.0065(3) 0.0336(4) 0.097(3) Uani 1 1 d . . .
H29A H 0.9249 0.0154 0.0547 0.145 Uiso 1 1 calc R . .
H29B H 0.8854 0.0189 0.0047 0.145 Uiso 1 1 calc R . .
H29C H 0.8644 -0.0262 0.0317 0.145 Uiso 1 1 calc R . .
C30 C 0.6528(6) 0.0106(3) 0.0180(3) 0.055(2) Uani 1 1 d . . .
H30A H 0.5815 0.0225 0.0290 0.083 Uiso 1 1 calc R . .
H30B H 0.6490 -0.0221 0.0168 0.083 Uiso 1 1 calc R . .
H30C H 0.6671 0.0224 -0.0114 0.083 Uiso 1 1 calc R . .
C31 C 0.7773(5) 0.1105(2) 0.0020(2) 0.0328(16) Uani 1 1 d . . .
C32 C 0.8880(5) 0.1150(2) -0.0165(3) 0.0402(18) Uani 1 1 d . . .
H32 H 0.9510 0.1043 -0.0005 0.048 Uiso 1 1 calc R . .
C33 C 0.9049(6) 0.1349(2) -0.0578(3) 0.047(2) Uani 1 1 d . . .
H33 H 0.9784 0.1369 -0.0698 0.057 Uiso 1 1 calc R . .
C34 C 0.8127(6) 0.1518(2) -0.0813(3) 0.0460(19) Uani 1 1 d . . .
H34 H 0.8244 0.1653 -0.1090 0.055 Uiso 1 1 calc R . .
C35 C 0.7020(6) 0.1490(2) -0.0639(2) 0.0412(18) Uani 1 1 d . . .
H35 H 0.6411 0.1614 -0.0799 0.049 Uiso 1 1 calc R . .
C36 C 0.6813(5) 0.1276(2) -0.0224(2) 0.0320(16) Uani 1 1 d . . .
C37 C 0.4762(5) 0.1193(2) -0.0313(2) 0.0336(16) Uani 1 1 d . . .
C38 C 0.4803(6) 0.0954(2) -0.0712(3) 0.048(2) Uani 1 1 d . . .
H38 H 0.5502 0.0841 -0.0813 0.057 Uiso 1 1 calc R . .
C39 C 0.3826(8) 0.0879(3) -0.0965(3) 0.060(2) Uani 1 1 d . . .
H39 H 0.3880 0.0723 -0.1234 0.072 Uiso 1 1 calc R . .
C40 C 0.2772(7) 0.1034(3) -0.0820(3) 0.067(3) Uani 1 1 d . . .
H40 H 0.2117 0.0978 -0.0989 0.080 Uiso 1 1 calc R . .
C41 C 0.2698(6) 0.1271(3) -0.0427(3) 0.054(2) Uani 1 1 d . . .
H41 H 0.1986 0.1375 -0.0331 0.064 Uiso 1 1 calc R . .
C42 C 0.3669(5) 0.1359(2) -0.0168(2) 0.0359(17) Uani 1 1 d . . .
C43 C 0.3684(8) 0.2278(3) 0.0184(4) 0.085(3) Uani 1 1 d . . .
H43 H 0.3672 0.2438 0.0471 0.102 Uiso 1 1 calc R A 1
C44 C 0.4826(12) 0.2391(5) 0.0002(6) 0.071(5) Uiso 0.60 1 d P B 1
H44A H 0.5408 0.2256 0.0186 0.107 Uiso 0.60 1 calc PR B 1
H44B H 0.4921 0.2716 -0.0002 0.107 Uiso 0.60 1 calc PR B 1
H44C H 0.4890 0.2275 -0.0296 0.107 Uiso 0.60 1 calc PR B 1
C44A C 0.4515(19) 0.2354(8) -0.0253(8) 0.073(7) Uiso 0.40 1 d P B 2
H44D H 0.5283 0.2262 -0.0181 0.109 Uiso 0.40 1 calc PR B 2
H44E H 0.4513 0.2671 -0.0335 0.109 Uiso 0.40 1 calc PR B 2
H44F H 0.4236 0.2175 -0.0498 0.109 Uiso 0.40 1 calc PR B 2
C45 C 0.2693(8) 0.2442(3) -0.0034(4) 0.097(3) Uani 1 1 d . B .
H45A H 0.2038 0.2397 0.0156 0.145 Uiso 1 1 calc R . .
H45B H 0.2585 0.2279 -0.0308 0.145 Uiso 1 1 calc R . .
H45C H 0.2782 0.2761 -0.0096 0.145 Uiso 1 1 calc R . .
C46 C 0.2288(6) 0.1550(3) 0.0617(3) 0.058(2) Uani 1 1 d . . .
H46 H 0.1675 0.1656 0.0419 0.070 Uiso 1 1 calc R B .
C47 C 0.2119(6) 0.1053(3) 0.0704(3) 0.073(3) Uani 1 1 d . B .
H47A H 0.2132 0.0889 0.0427 0.110 Uiso 1 1 calc R . .
H47B H 0.1393 0.1007 0.0849 0.110 Uiso 1 1 calc R . .
H47C H 0.2722 0.0943 0.0894 0.110 Uiso 1 1 calc R . .
C48 C 0.2235(7) 0.1823(4) 0.1054(3) 0.092(3) Uani 1 1 d . B .
H48A H 0.2337 0.2141 0.0991 0.138 Uiso 1 1 calc R . .
H48B H 0.2831 0.1721 0.1251 0.138 Uiso 1 1 calc R . .
H48C H 0.1503 0.1776 0.1194 0.138 Uiso 1 1 calc R . .

loop_
_atom_site_aniso_label
_atom_site_aniso_U_11
_atom_site_aniso_U_22
_atom_site_aniso_U_33
_atom_site_aniso_U_23
_atom_site_aniso_U_13
_atom_site_aniso_U_12
P1 0.0323(9) 0.0335(10) 0.0406(12) 0.0044(9) 0.0009(8) 0.0031(8)
P2 0.0356(9) 0.0303(10) 0.0363(12) -0.0020(9) -0.0038(8) 0.0035(7)
P3 0.0264(8) 0.0476(11) 0.0330(12) -0.0013(9) 0.0002(8) 0.0009(8)
P4 0.0311(9) 0.0376(11) 0.0522(14) -0.0021(10) 0.0036(9) 0.0032(8)
Al1 0.0455(12) 0.0436(13) 0.0306(14) 0.0038(11) -0.0004(10) 0.0113(10)
Al2 0.0298(10) 0.0588(14) 0.0286(13) -0.0062(11) 0.0022(9) -0.0001(9)
N1 0.031(3) 0.032(3) 0.032(4) -0.003(3) 0.000(2) 0.008(2)
N2 0.029(3) 0.032(3) 0.032(4) 0.002(3) -0.003(2) 0.002(2)
C1 0.046(4) 0.043(4) 0.052(6) 0.003(4) 0.007(4) 0.017(3)
C2 0.065(5) 0.052(5) 0.084(8) -0.022(5) -0.010(5) 0.004(4)
C3 0.083(6) 0.076(6) 0.063(7) 0.009(5) 0.033(5) 0.031(5)
C4 0.031(3) 0.050(5) 0.060(6) 0.005(4) -0.005(4) -0.002(3)
C5 0.037(4) 0.078(6) 0.069(7) 0.007(5) -0.012(4) -0.004(4)
C6 0.061(5) 0.045(5) 0.096(8) -0.007(5) -0.013(5) -0.018(4)
C7 0.030(3) 0.024(3) 0.033(4) 0.005(3) -0.003(3) 0.004(3)
C8 0.044(4) 0.039(4) 0.041(5) -0.008(4) 0.001(4) -0.004(3)
C9 0.064(5) 0.035(4) 0.042(5) 0.010(4) -0.006(4) -0.009(4)
C10 0.061(5) 0.038(4) 0.045(5) 0.004(4) 0.013(4) -0.013(4)
C11 0.042(4) 0.043(4) 0.039(5) 0.004(4) 0.012(4) -0.004(3)
C12 0.040(4) 0.034(4) 0.024(4) 0.001(3) -0.005(3) 0.001(3)
C13 0.037(3) 0.031(4) 0.031(4) 0.005(3) 0.006(3) 0.004(3)
C14 0.046(4) 0.044(4) 0.035(5) 0.000(4) -0.007(3) -0.001(3)
C15 0.063(5) 0.046(5) 0.034(5) -0.006(4) -0.004(4) -0.004(4)
C16 0.069(5) 0.039(5) 0.052(6) -0.004(4) 0.001(5) 0.003(4)
C17 0.047(4) 0.031(4) 0.043(5) -0.003(4) -0.002(4) 0.006(3)
C18 0.032(3) 0.028(4) 0.029(4) 0.000(3) 0.006(3) -0.001(3)
C19 0.036(4) 0.042(4) 0.074(6) 0.000(4) -0.008(4) -0.003(3)
C20 0.050(5) 0.048(5) 0.088(7) 0.008(5) 0.002(4) -0.015(4)
C21 0.031(4) 0.058(5) 0.143(10) -0.019(6) 0.001(5) -0.001(4)
C22 0.051(4) 0.030(4) 0.044(5) 0.002(4) -0.004(4) 0.004(3)
C23 0.077(6) 0.046(5) 0.060(6) 0.020(4) 0.006(5) 0.007(4)
C24 0.137(8) 0.048(5) 0.053(6) 0.008(5) -0.030(6) 0.006(5)
C25 0.025(3) 0.069(6) 0.055(6) -0.020(4) -0.004(4) 0.003(3)
C26 0.055(5) 0.098(8) 0.077(7) -0.042(6) -0.016(5) -0.009(5)
C27 0.050(5) 0.152(9) 0.036(6) -0.004(6) -0.008(4) 0.010(5)
C28 0.045(4) 0.051(5) 0.050(6) 0.016(4) 0.004(4) 0.004(4)
C29 0.082(5) 0.070(5) 0.138(8) 0.025(5) 0.012(5) 0.012(4)
C30 0.050(5) 0.047(5) 0.068(7) -0.001(4) -0.009(4) -0.008(4)
C31 0.031(3) 0.035(4) 0.032(4) -0.004(3) 0.006(3) -0.001(3)
C32 0.032(4) 0.039(4) 0.050(5) -0.008(4) 0.004(3) -0.004(3)
C33 0.045(4) 0.046(5) 0.051(6) 0.000(4) 0.019(4) -0.004(4)
C34 0.061(5) 0.037(4) 0.040(5) -0.004(4) 0.022(4) 0.000(4)
C35 0.055(4) 0.035(4) 0.034(5) -0.010(4) 0.013(4) 0.002(3)
C36 0.036(3) 0.027(4) 0.032(4) -0.006(3) 0.011(3) 0.001(3)
C37 0.045(4) 0.024(4) 0.032(4) 0.000(3) -0.007(3) -0.006(3)
C38 0.064(5) 0.039(4) 0.040(5) -0.004(4) -0.006(4) -0.003(4)
C39 0.078(6) 0.065(6) 0.036(5) -0.002(4) -0.012(5) -0.028(5)
C40 0.066(6) 0.086(7) 0.048(6) 0.009(5) -0.029(5) -0.022(5)
C41 0.048(4) 0.048(5) 0.065(6) 0.017(5) -0.015(4) -0.002(4)
C42 0.033(3) 0.030(4) 0.045(5) 0.007(3) -0.006(3) 0.000(3)
C43 0.081(6) 0.058(6) 0.116(10) 0.007(6) 0.024(6) 0.031(5)
C45 0.082(5) 0.070(5) 0.138(8) 0.025(5) 0.012(5) 0.012(4)
C46 0.028(4) 0.092(7) 0.055(6) -0.004(5) 0.005(4) 0.007(4)
C47 0.038(4) 0.084(7) 0.098(8) 0.026(6) 0.011(5) -0.011(4)
C48 0.059(5) 0.143(10) 0.075(8) -0.028(7) 0.019(5) -0.013(6)

loop_
_atom_type_symbol
_atom_type_description
_atom_type_scat_dispersion_real
_atom_type_scat_dispersion_imag
_atom_type_scat_source
C C 0.0033 0.0016 'International Tables Vol C Tables 4.2.6.8 and 6.1.1.4'
H H 0.0000 0.0000 'International Tables Vol C Tables 4.2.6.8 and 6.1.1.4'
Al Al 0.0645 0.0514 'International Tables Vol C Tables 4.2.6.8 and 6.1.1.4'
N N 0.0061 0.0033 'International Tables Vol C Tables 4.2.6.8 and 6.1.1.4'
P P 0.1023 0.0942 'International Tables Vol C Tables 4.2.6.8 and 6.1.1.4'

loop_
_geom_angle_atom_site_label_1
_geom_angle_atom_site_label_2
_geom_angle_atom_site_label_3
_geom_angle
C7 P1 C4 103.1(3)
C7 P1 C1 106.8(3)
C4 P1 C1 106.7(3)
C7 P1 Al1 91.4(2)
C4 P1 Al1 119.4(2)
C1 P1 Al1 124.8(3)
C18 P2 C19 104.3(3)
C18 P2 C22 104.6(3)
C19 P2 C22 105.5(3)
C18 P2 Al1 91.2(2)
C19 P2 Al1 120.2(2)
C22 P2 Al1 125.9(2)
C31 P3 C28 105.7(3)
C31 P3 C25 106.1(3)
C28 P3 C25 106.5(3)
C31 P3 Al2 93.3(2)
C28 P3 Al2 120.5(2)
C25 P3 Al2 121.6(2)
C42 P4 C46 105.9(3)
C42 P4 C43 104.9(4)
C46 P4 C43 107.6(4)
C42 P4 Al2 92.3(2)
C46 P4 Al2 122.1(3)
C43 P4 Al2 120.1(3)
N1 Al1 P1 79.69(16)
N1 Al1 P2 79.43(16)
P1 Al1 P2 159.09(11)
N1 Al1 H1B 112.7
P1 Al1 H1B 93.2
P2 Al1 H1B 95.7
N1 Al1 H1C 127.4
P1 Al1 H1C 87.5
P2 Al1 H1C 104.4
H1B Al1 H1C 118.8
N2 Al2 P3 79.23(16)
N2 Al2 P4 80.40(16)
P3 Al2 P4 159.60(12)
N2 Al2 H2D 104.6
P3 Al2 H2D 97.3
P4 Al2 H2D 86.8
N2 Al2 H2E 115.1
P3 Al2 H2E 98.2
P4 Al2 H2E 91.4
H2D Al2 H2E 139.4
C12 N1 C13 118.9(5)
C12 N1 Al1 120.4(4)
C13 N1 Al1 120.7(4)
C36 N2 C37 119.0(6)
C36 N2 Al2 121.0(4)
C37 N2 Al2 120.0(4)
C2 C1 C3 111.7(7)
C2 C1 P1 109.8(5)
C3 C1 P1 110.9(5)
C2 C1 H1 108.1
C3 C1 H1 108.1
P1 C1 H1 108.1
C1 C2 H2A 109.5
C1 C2 H2B 109.5
H2A C2 H2B 109.5
C1 C2 H2C 109.5
H2A C2 H2C 109.5
H2B C2 H2C 109.5
C1 C3 H3A 109.5
C1 C3 H3B 109.5
H3A C3 H3B 109.5
C1 C3 H3C 109.5
H3A C3 H3C 109.5
H3B C3 H3C 109.5
C5 C4 C6 111.1(7)
C5 C4 P1 115.3(5)
C6 C4 P1 110.0(5)
C5 C4 H4 106.6
C6 C4 H4 106.6
P1 C4 H4 106.6
C4 C5 H5A 109.5
C4 C5 H5B 109.5
H5A C5 H5B 109.5
C4 C5 H5C 109.5
H5A C5 H5C 109.5
H5B C5 H5C 109.5
C4 C6 H6A 109.5
C4 C6 H6B 109.5
H6A C6 H6B 109.5
C4 C6 H6C 109.5
H6A C6 H6C 109.5
H6B C6 H6C 109.5
C8 C7 C12 120.1(6)
C8 C7 P1 124.6(5)
C12 C7 P1 115.3(5)
C7 C8 C9 121.3(7)
C7 C8 H8 119.3
C9 C8 H8 119.3
C10 C9 C8 118.6(7)
C10 C9 H9 120.7
C8 C9 H9 120.7
C11 C10 C9 121.4(7)
C11 C10 H10 119.3
C9 C10 H10 119.3
C10 C11 C12 120.9(6)
C10 C11 H11 119.5
C12 C11 H11 119.5
C7 C12 C11 117.6(6)
C7 C12 N1 119.9(6)
C11 C12 N1 122.5(6)
C14 C13 C18 118.6(6)
C14 C13 N1 123.5(6)
C18 C13 N1 117.9(6)
C15 C14 C13 120.9(7)
C15 C14 H14 119.5
C13 C14 H14 119.5
C14 C15 C16 120.5(7)
C14 C15 H15 119.8
C16 C15 H15 119.8
C17 C16 C15 120.2(7)
C17 C16 H16 119.9
C15 C16 H16 119.9
C16 C17 C18 120.1(7)
C16 C17 H17 119.9
C18 C17 H17 119.9
C17 C18 C13 119.7(6)
C17 C18 P2 123.7(5)
C13 C18 P2 116.6(5)
C20 C19 C21 110.6(7)
C20 C19 P2 109.0(5)
C21 C19 P2 114.3(5)
C20 C19 H19 107.6
C21 C19 H19 107.6
P2 C19 H19 107.6
C19 C20 H20A 109.5
C19 C20 H20B 109.5
H20A C20 H20B 109.5
C19 C20 H20C 109.5
H20A C20 H20C 109.5
H20B C20 H20C 109.5
C19 C21 H21A 109.5
C19 C21 H21B 109.5
H21A C21 H21B 109.5
C19 C21 H21C 109.5
H21A C21 H21C 109.5
H21B C21 H21C 109.5
C23 C22 C24 112.3(7)
C23 C22 P2 109.1(5)
C24 C22 P2 110.7(5)
C23 C22 H22 108.2
C24 C22 H22 108.2
P2 C22 H22 108.2
C22 C23 H23A 109.5
C22 C23 H23B 109.5
H23A C23 H23B 109.5
C22 C23 H23C 109.5
H23A C23 H23C 109.5
H23B C23 H23C 109.5
C22 C24 H24A 109.5
C22 C24 H24B 109.5
H24A C24 H24B 109.5
C22 C24 H24C 109.5
H24A C24 H24C 109.5
H24B C24 H24C 109.5
C26 C25 C27 110.7(7)
C26 C25 P3 110.5(5)
C27 C25 P3 108.6(5)
C26 C25 H25 109.0
C27 C25 H25 109.0
P3 C25 H25 109.0
C25 C26 H26A 109.5
C25 C26 H26B 109.5
H26A C26 H26B 109.5
C25 C26 H26C 109.5
H26A C26 H26C 109.5
H26B C26 H26C 109.5
C25 C27 H27A 109.5
C25 C27 H27B 109.5
H27A C27 H27B 109.5
C25 C27 H27C 109.5
H27A C27 H27C 109.5
H27B C27 H27C 109.5
C30 C28 C29 112.4(7)
C30 C28 P3 108.6(5)
C29 C28 P3 114.0(5)
C30 C28 H28 107.2
C29 C28 H28 107.2
P3 C28 H28 107.2
C28 C29 H29A 109.5
C28 C29 H29B 109.5
H29A C29 H29B 109.5
C28 C29 H29C 109.5
H29A C29 H29C 109.5
H29B C29 H29C 109.5
C28 C30 H30A 109.5
C28 C30 H30B 109.5
H30A C30 H30B 109.5
C28 C30 H30C 109.5
H30A C30 H30C 109.5
H30B C30 H30C 109.5
C32 C31 C36 119.0(6)
C32 C31 P3 125.9(5)
C36 C31 P3 115.0(4)
C33 C32 C31 121.4(7)
C33 C32 H32 119.3
C31 C32 H32 119.3
C34 C33 C32 119.8(6)
C34 C33 H33 120.1
C32 C33 H33 120.1
C33 C34 C35 120.8(7)
C33 C34 H34 119.6
C35 C34 H34 119.6
C34 C35 C36 120.8(7)
C34 C35 H35 119.6
C36 C35 H35 119.6
N2 C36 C35 123.0(6)
N2 C36 C31 118.8(6)
C35 C36 C31 118.1(6)
C38 C37 N2 122.9(6)
C38 C37 C42 117.6(6)
N2 C37 C42 119.3(6)
C37 C38 C39 121.5(7)
C37 C38 H38 119.3
C39 C38 H38 119.3
C40 C39 C38 120.6(8)
C40 C39 H39 119.7
C38 C39 H39 119.7
C41 C40 C39 119.6(7)
C41 C40 H40 120.2
C39 C40 H40 120.2
C40 C41 C42 121.3(7)
C40 C41 H41 119.4
C42 C41 H41 119.4
C41 C42 C37 119.4(7)
C41 C42 P4 125.3(6)
C37 C42 P4 115.3(5)
C45 C43 C44 119.5(10)
C45 C43 C44A 94.0(11)
C44 C43 C44A 31.1(9)
C45 C43 P4 116.7(7)
C44 C43 P4 108.6(7)
C44A C43 P4 110.3(9)
C45 C43 H43 103.2
C44 C43 H43 103.2
C44A C43 H43 129.9
P4 C43 H43 103.2
C43 C44 H44A 109.5
C43 C44 H44B 109.5
H44A C44 H44B 109.5
C43 C44 H44C 109.5
H44A C44 H44C 109.5
H44B C44 H44C 109.5
C43 C44A H44D 109.5
C43 C44A H44E 109.5
H44D C44A H44E 109.5
C43 C44A H44F 109.5
H44D C44A H44F 109.5
H44E C44A H44F 109.5
C43 C45 H45A 109.5
C43 C45 H45B 109.5
H45A C45 H45B 109.5
C43 C45 H45C 109.5
H45A C45 H45C 109.5
H45B C45 H45C 109.5
C47 C46 C48 110.7(8)
C47 C46 P4 112.2(5)
C48 C46 P4 107.9(5)
C47 C46 H46 108.7
C48 C46 H46 108.7
P4 C46 H46 108.7
C46 C47 H47A 109.5
C46 C47 H47B 109.5
H47A C47 H47B 109.5
C46 C47 H47C 109.5
H47A C47 H47C 109.5
H47B C47 H47C 109.5
C46 C48 H48A 109.5
C46 C48 H48B 109.5
H48A C48 H48B 109.5
C46 C48 H48C 109.5
H48A C48 H48C 109.5
H48B C48 H48C 109.5

loop_
_geom_bond_atom_site_label_1
_geom_bond_atom_site_label_2
_geom_bond_distance
P1 C7 1.812(7)
P1 C4 1.842(7)
P1 C1 1.851(7)
P1 Al1 2.570(3)
P2 C18 1.806(7)
P2 C19 1.849(7)
P2 C22 1.858(7)
P2 Al1 2.590(2)
P3 C31 1.792(7)
P3 C28 1.842(7)
P3 C25 1.849(7)
P3 Al2 2.544(2)
P4 C42 1.795(7)
P4 C46 1.842(7)
P4 C43 1.853(9)
P4 Al2 2.545(3)
Al1 N1 1.899(6)
Al1 H1B 1.3279
Al1 H1C 1.3602
Al2 N2 1.916(6)
Al2 H2D 1.3747
Al2 H2E 1.3677
N1 C12 1.409(7)
N1 C13 1.426(7)
N2 C36 1.396(7)
N2 C37 1.413(8)
C1 C2 1.514(10)
C1 C3 1.512(10)
C1 H1 0.9800
C2 H2A 0.9600
C2 H2B 0.9600
C2 H2C 0.9600
C3 H3A 0.9600
C3 H3B 0.9600
C3 H3C 0.9600
C4 C5 1.507(9)
C4 C6 1.508(10)
C4 H4 0.9800
C5 H5A 0.9600
C5 H5B 0.9600
C5 H5C 0.9600
C6 H6A 0.9600
C6 H6B 0.9600
C6 H6C 0.9600
C7 C8 1.380(9)
C7 C12 1.402(8)
C8 C9 1.386(9)
C8 H8 0.9300
C9 C10 1.367(9)
C9 H9 0.9300
C10 C11 1.366(9)
C10 H10 0.9300
C11 C12 1.407(9)
C11 H11 0.9300
C13 C14 1.401(9)
C13 C18 1.420(8)
C14 C15 1.354(9)
C14 H14 0.9300
C15 C16 1.398(10)
C15 H15 0.9300
C16 C17 1.377(10)
C16 H16 0.9300
C17 C18 1.387(9)
C17 H17 0.9300
C19 C20 1.528(10)
C19 C21 1.545(10)
C19 H19 0.9800
C20 H20A 0.9600
C20 H20B 0.9600
C20 H20C 0.9600
C21 H21A 0.9600
C21 H21B 0.9600
C21 H21C 0.9600
C22 C23 1.522(10)
C22 C24 1.540(10)
C22 H22 0.9800
C23 H23A 0.9600
C23 H23B 0.9600
C23 H23C 0.9600
C24 H24A 0.9600
C24 H24B 0.9600
C24 H24C 0.9600
C25 C26 1.524(11)
C25 C27 1.544(11)
C25 H25 0.9800
C26 H26A 0.9600
C26 H26B 0.9600
C26 H26C 0.9600
C27 H27A 0.9600
C27 H27B 0.9600
C27 H27C 0.9600
C28 C30 1.513(10)
C28 C29 1.550(10)
C28 H28 0.9800
C29 H29A 0.9600
C29 H29B 0.9600
C29 H29C 0.9600
C30 H30A 0.9600
C30 H30B 0.9600
C30 H30C 0.9600
C31 C32 1.411(8)
C31 C36 1.428(8)
C32 C33 1.382(10)
C32 H32 0.9300
C33 C34 1.377(10)
C33 H33 0.9300
C34 C35 1.394(9)
C34 H34 0.9300
C35 C36 1.414(9)
C35 H35 0.9300
C37 C38 1.386(9)
C37 C42 1.432(9)
C38 C39 1.385(10)
C38 H38 0.9300
C39 C40 1.380(11)
C39 H39 0.9300
C40 C41 1.369(11)
C40 H40 0.9300
C41 C42 1.397(9)
C41 H41 0.9300
C43 C45 1.411(12)
C43 C44 1.476(16)
C43 C44A 1.64(2)
C43 H43 0.9800
C44 H44A 0.9600
C44 H44B 0.9600
C44 H44C 0.9600
C44A H44D 0.9600
C44A H44E 0.9600
C44A H44F 0.9600
C45 H45A 0.9600
C45 H45B 0.9600
C45 H45C 0.9600
C46 C47 1.494(11)
C46 C48 1.536(11)
C46 H46 0.9800
C47 H47A 0.9600
C47 H47B 0.9600
C47 H47C 0.9600
C48 H48A 0.9600
C48 H48B 0.9600
C48 H48C 0.9600
